data_7131540
loop_
_publ_author_name
'Guo, Yinjuan'
'Li, Jiahui'
'Zhao, Guiyan'
'Chen, Baokuan'
'Hang, Xinxin'
'Bi, Yanfeng'

_publ_section_title
;
 Post-synthetic atomically precise single-Cu<sup>II</sup> sites in a
 thiacalix[4]arene-supported octahedral Na@Co<sub>24</sub> cluster: the
 Cu-Co synergistic effect for selective photocatalytic conversion of
 CO<sub>2</sub> to CO.
;
_journal_issue 37
_journal_name_full 'Chemical communications (Cambridge, England)'
_journal_page_first 5591
_journal_page_last 5594
_journal_paper_doi 10.1039/d3cc01230a
_journal_volume 59
_journal_year 2023
_chemical_formula_moiety {H2[Co24Cl6(C40H44O4S4)6(C8H2NO6)8Na4(H2O)8]}(C3H7NO)37.5(CH3OH)2
_chemical_formula_sum 'C416.5 H560.5 Cl6 Co24 N45.5 Na4 O117.5 S24'
_chemical_formula_weight 10572.99
_chemical_name_systematic Na@Co24
_space_group_crystal_system tetragonal
_space_group_IT_number 87
_space_group_name_Hall '-I 4'
_space_group_name_H-M_alt 'I 4/m'
_atom_sites_solution_hydrogens mixed
_audit_creation_method SHELXL-2018/3
_audit_update_record
;
2023-04-08 deposited with the CCDC.	2023-04-11 downloaded from the CCDC.
;
_cell_angle_alpha 90
_cell_angle_beta 90
_cell_angle_gamma 90
_cell_formula_units_Z 2
_cell_length_a 25.7160(11)
_cell_length_b 25.7160(11)
_cell_length_c 43.4014(19)
_cell_measurement_reflns_used 9968
_cell_measurement_temperature 150(2)
_cell_measurement_theta_max 24.7231
_cell_measurement_theta_min 2.2400
_cell_volume 28702(2)
_computing_cell_refinement 'SAINT V8.37A (Bruker AXS Inc., 2015)'
_computing_data_collection 'Bruker Instrument Service vV6.2.3'
_computing_data_reduction 'SAINT V8.37A (Bruker AXS Inc., 2015)'
_computing_structure_refinement 'SHELXL-2018/3 (Sheldrick, 2018)'
_computing_structure_solution 'SHELXT 2014/5 (Sheldrick, 2014)'
_diffrn_ambient_temperature 150(2)
_diffrn_measured_fraction_theta_full 0.997
_diffrn_measured_fraction_theta_max 0.997
_diffrn_measurement_device_type 'Bruker D8 QUEST'
_diffrn_measurement_method '\f & \w scans'
_diffrn_radiation_type MoK\a
_diffrn_radiation_wavelength 0.71073
_diffrn_reflns_av_R_equivalents 0.0615
_diffrn_reflns_av_unetI/netI 0.0704
_diffrn_reflns_Laue_measured_fraction_full 0.997
_diffrn_reflns_Laue_measured_fraction_max 0.997
_diffrn_reflns_limit_h_max 30
_diffrn_reflns_limit_h_min -23
_diffrn_reflns_limit_k_max 22
_diffrn_reflns_limit_k_min -30
_diffrn_reflns_limit_l_max 51
_diffrn_reflns_limit_l_min -51
_diffrn_reflns_number 54017
_diffrn_reflns_point_group_measured_fraction_full 0.997
_diffrn_reflns_point_group_measured_fraction_max 0.997
_diffrn_reflns_theta_full 25.051
_diffrn_reflns_theta_max 25.051
_diffrn_reflns_theta_min 2.186
_exptl_absorpt_coefficient_mu 0.860
_exptl_absorpt_correction_T_max 0.7452
_exptl_absorpt_correction_T_min 0.5833
_exptl_absorpt_correction_type multi-scan
_exptl_absorpt_process_details
;
 SADABS 2016/2: Krause, L., Herbst-Irmer, R., Sheldrick G.M. & Stalke D.,
 J. Appl. Cryst. 48 (2015) 3-10
;
_exptl_crystal_colour red
_exptl_crystal_density_diffrn 1.223
_exptl_crystal_description block
_exptl_crystal_F_000 10992
_exptl_crystal_size_max 0.270
_exptl_crystal_size_mid 0.260
_exptl_crystal_size_min 0.240
_refine_diff_density_max 1.259
_refine_diff_density_min -0.949
_refine_diff_density_rms 0.129
_refine_ls_extinction_method none
_refine_ls_goodness_of_fit_ref 1.040
_refine_ls_hydrogen_treatment constr
_refine_ls_matrix_type full
_refine_ls_number_parameters 610
_refine_ls_number_reflns 12865
_refine_ls_number_restraints 217
_refine_ls_restrained_S_all 1.058
_refine_ls_R_factor_all 0.1269
_refine_ls_R_factor_gt 0.0836
_refine_ls_shift/su_max 0.001
_refine_ls_shift/su_mean 0.000
_refine_ls_structure_factor_coef Fsqd
_refine_ls_weighting_details 'w=1/[\s^2^(Fo^2^)+(0.1807P)^2^+67.2963P] where P=(Fo^2^+2Fc^2^)/3'
_refine_ls_weighting_scheme calc
_refine_ls_wR_factor_gt 0.2456
_refine_ls_wR_factor_ref 0.2848
_reflns_Friedel_coverage 0.000
_reflns_number_gt 8107
_reflns_number_total 12865
_reflns_threshold_expression 'I > 2\s(I)'
_cod_data_source_file d3cc01230a2.cif
_cod_data_source_block Co24_Na
_cod_depositor_comments 'Adding full bibliography for 7131540--7131541.cif.'
_cod_original_cell_volume 28702(3)
_cod_original_formula_sum 'C416.50 H560.50 Cl6 Co24 N45.50 Na4 O117.50 S24'
_cod_database_code 7131540
_shelx_shelxl_version_number 2018/3
_shelx_space_group_comment
;
The symmetry employed for this shelxl refinement is uniquely defined
by the following loop, which should always be used as a source of
symmetry information in preference to the above space-group names.
They are only intended as comments.
;
_shelx_estimated_absorpt_t_min 0.801
_shelx_estimated_absorpt_t_max 0.820

loop_
_space_group_symop_operation_xyz
'x, y, z'
'-x, -y, z'
'-y, x, z'
'y, -x, z'
'x+1/2, y+1/2, z+1/2'
'-x+1/2, -y+1/2, z+1/2'
'-y+1/2, x+1/2, z+1/2'
'y+1/2, -x+1/2, z+1/2'
'-x, -y, -z'
'x, y, -z'
'y, -x, -z'
'-y, x, -z'
'-x+1/2, -y+1/2, -z+1/2'
'x+1/2, y+1/2, -z+1/2'
'y+1/2, -x+1/2, -z+1/2'
'-y+1/2, x+1/2, -z+1/2'

loop_
_atom_site_label
_atom_site_type_symbol
_atom_site_fract_x
_atom_site_fract_y
_atom_site_fract_z
_atom_site_U_iso_or_equiv
_atom_site_adp_type
_atom_site_occupancy
_atom_site_site_symmetry_order
_atom_site_calc_flag
_atom_site_refinement_flags_posn
_atom_site_refinement_flags_adp
_atom_site_refinement_flags_occupancy
_atom_site_disorder_assembly
_atom_site_disorder_group
Co1 Co 0.29449(5) 0.90648(5) 0.500000 0.0334(3) Uani 1 2 d S T P A .
Co2 Co 0.24727(3) 0.83391(3) 0.55190(2) 0.0333(3) Uani 1 1 d . . . . .
Co3 Co 0.19984(4) 0.75963(5) 0.500000 0.0332(3) Uani 1 2 d S T P . .
Co4 Co 0.04846(3) 1.07286(3) 0.67594(2) 0.0368(3) Uani 1 1 d . . . . .
S1 S 0.39244(9) 0.92053(8) 0.500000 0.0348(5) Uani 1 2 d S T P A .
S2 S 0.31389(6) 0.79276(6) 0.58954(3) 0.0366(4) Uani 1 1 d . . . . .
S3 S 0.23372(9) 0.66483(9) 0.500000 0.0365(5) Uani 1 2 d S T P A .
S4 S 0.12547(7) 0.91638(7) 0.72183(4) 0.0463(5) Uani 1 1 d . . . . .
Cl1 Cl 0.20702(13) 0.85967(12) 0.500000 0.0507(9) Uani 0.870(6) 2 d S TU P A 1
Cl1' Cl 0.1709(9) 0.8833(8) 0.500000 0.049(3) Uani 0.130(6) 2 d S TU P A 2
Cl2 Cl 0.000000 1.000000 0.64737(9) 0.0494(11) Uani 0.877(7) 4 d S TU P B 1
Cl2' Cl 0.000000 1.000000 0.6218(7) 0.047(3) Uani 0.123(7) 4 d S TU P B 2
O1 O 0.31378(15) 0.85617(17) 0.53263(9) 0.0377(10) Uani 1 1 d . . . . .
O2 O 0.25176(16) 0.76364(16) 0.53371(9) 0.0373(10) Uani 1 1 d . . . . .
O3 O 0.07709(18) 1.01547(17) 0.70138(9) 0.0446(11) Uani 1 1 d . . . . .
O4 O 0.23569(17) 0.90662(16) 0.56902(9) 0.0397(10) Uani 1 1 d . . . . .
O5 O 0.26955(17) 0.95802(17) 0.53214(9) 0.0428(11) Uani 1 1 d . . . . .
O6 O 0.23624(17) 1.14235(15) 0.53238(9) 0.0367(10) Uani 1 1 d . . . . .
O7 O 0.18344(17) 1.17621(16) 0.56891(9) 0.0392(10) Uani 1 1 d . . . . .
O8 O 0.10980(16) 1.06699(16) 0.64645(9) 0.0379(10) Uani 1 1 d . . . . .
O9 O 0.12657(16) 0.98111(16) 0.64674(10) 0.0401(10) Uani 1 1 d . . . . .
C1 C 0.3598(2) 0.8535(2) 0.54555(13) 0.0328(14) Uani 1 1 d . . . . .
C2 C 0.4030(2) 0.8794(2) 0.53274(14) 0.0378(15) Uani 1 1 d . . . . .
C3 C 0.4517(3) 0.8770(3) 0.5462(2) 0.067(2) Uani 1 1 d . . . . .
H3 H 0.479724 0.896547 0.537879 0.081 Uiso 1 1 calc R U . . .
C4 C 0.4594(3) 0.8457(4) 0.5720(2) 0.093(4) Uani 1 1 d . . . . .
C5 C 0.4177(3) 0.8213(3) 0.58511(19) 0.064(2) Uani 1 1 d . . . . .
H5 H 0.422547 0.802015 0.603559 0.077 Uiso 1 1 calc R U . . .
C6 C 0.3681(3) 0.8239(3) 0.57217(15) 0.0424(16) Uani 1 1 d . . . . .
C7 C 0.2781(2) 0.7239(2) 0.54534(13) 0.0302(13) Uani 1 1 d . . . . .
C8 C 0.3118(2) 0.7308(2) 0.57078(13) 0.0360(15) Uani 1 1 d . . . . .
C9 C 0.3413(3) 0.6901(3) 0.58160(16) 0.0515(19) Uani 1 1 d . . . . .
H9 H 0.363471 0.695793 0.598775 0.062 Uiso 1 1 calc R U . . .
C10 C 0.3398(3) 0.6413(3) 0.56845(18) 0.060(2) Uani 1 1 d . . . . .
C11 C 0.3065(3) 0.6339(3) 0.54338(16) 0.0512(18) Uani 1 1 d . . . . .
H11 H 0.304332 0.600682 0.533935 0.061 Uiso 1 1 calc R U . . .
C12 C 0.2762(2) 0.6748(2) 0.53199(14) 0.0364(14) Uani 1 1 d . . . . .
C13 C 0.5142(6) 0.8480(6) 0.5880(3) 0.158(4) Uani 1 1 d D U . . .
C14 C 0.3734(4) 0.5949(4) 0.5791(2) 0.100(3) Uani 1 1 d D U . . .
C15 C 0.5523(6) 0.8275(7) 0.5628(4) 0.175(5) Uani 1 1 d D U . . .
H15A H 0.552396 0.851512 0.545279 0.262 Uiso 1 1 calc R U . . .
H15B H 0.540927 0.793031 0.555897 0.262 Uiso 1 1 calc R U . . .
H15C H 0.587421 0.825048 0.571414 0.262 Uiso 1 1 calc R U . . .
C16 C 0.5147(5) 0.8159(7) 0.6173(3) 0.165(4) Uani 1 1 d D U . . .
H16A H 0.549518 0.816977 0.626471 0.247 Uiso 1 1 calc R U . . .
H16B H 0.505578 0.779812 0.612439 0.247 Uiso 1 1 calc R U . . .
H16C H 0.489387 0.830113 0.631914 0.247 Uiso 1 1 calc R U . . .
C17 C 0.5226(6) 0.9044(7) 0.6002(4) 0.173(5) Uani 1 1 d D U . . .
H17A H 0.502179 0.909521 0.619073 0.260 Uiso 1 1 calc R U . . .
H17B H 0.511324 0.929440 0.584562 0.260 Uiso 1 1 calc R U . . .
H17C H 0.559535 0.909799 0.604766 0.260 Uiso 1 1 calc R U . . .
C18 C 0.4055(5) 0.6091(4) 0.6076(3) 0.115(3) Uani 1 1 d D U . . .
H18A H 0.425218 0.578600 0.614452 0.172 Uiso 1 1 calc R U . . .
H18B H 0.382262 0.620563 0.624126 0.172 Uiso 1 1 calc R U . . .
H18C H 0.429710 0.637248 0.602412 0.172 Uiso 1 1 calc R U . . .
C19 C 0.3380(4) 0.5488(4) 0.5846(3) 0.103(3) Uani 1 1 d D U . . .
H19A H 0.320043 0.539779 0.565416 0.155 Uiso 1 1 calc R U . . .
H19B H 0.312275 0.557685 0.600428 0.155 Uiso 1 1 calc R U . . .
H19C H 0.358694 0.519028 0.591569 0.155 Uiso 1 1 calc R U . . .
C20 C 0.4143(5) 0.5802(5) 0.5538(3) 0.124(4) Uani 1 1 d D U . . .
H20A H 0.434342 0.611176 0.548193 0.186 Uiso 1 1 calc R U . . .
H20B H 0.396240 0.566799 0.535601 0.186 Uiso 1 1 calc R U . . .
H20C H 0.437769 0.553513 0.561910 0.186 Uiso 1 1 calc R U . . .
C21 C 0.1062(3) 1.0221(3) 0.72629(13) 0.0397(16) Uani 1 1 d . . . . .
C22 C 0.1132(3) 1.0704(3) 0.73974(14) 0.0443(17) Uani 1 1 d . . . . .
C23 C 0.1445(3) 1.0756(3) 0.76560(17) 0.062(2) Uani 1 1 d . . . . .
H23 H 0.149962 1.109337 0.773966 0.074 Uiso 1 1 calc R U . . .
C24 C 0.1679(4) 1.0333(4) 0.77958(17) 0.075(3) Uani 1 1 d . . . . .
C25 C 0.1621(3) 0.9848(3) 0.76583(16) 0.058(2) Uani 1 1 d . . . . .
H25 H 0.179489 0.955586 0.774317 0.069 Uiso 1 1 calc R U . . .
C26 C 0.1310(3) 0.9785(3) 0.73972(14) 0.0450(17) Uani 1 1 d . . . . .
C27 C 0.2030(5) 1.0402(5) 0.8082(3) 0.123(3) Uani 1 1 d D U . . .
C28 C 0.2021(5) 1.0958(5) 0.8211(3) 0.128(4) Uani 1 1 d D U . . .
H28A H 0.223180 1.097359 0.839927 0.192 Uiso 1 1 calc R U . . .
H28B H 0.166214 1.105718 0.825935 0.192 Uiso 1 1 calc R U . . .
H28C H 0.216376 1.119913 0.805798 0.192 Uiso 1 1 calc R U . . .
C29 C 0.1792(6) 1.0063(6) 0.8340(3) 0.140(4) Uani 1 1 d D U . . .
H29A H 0.182780 0.969469 0.828652 0.209 Uiso 1 1 calc R U . . .
H29B H 0.142294 1.014873 0.836424 0.209 Uiso 1 1 calc R U . . .
H29C H 0.197471 1.013128 0.853445 0.209 Uiso 1 1 calc R U . . .
C30 C 0.2588(5) 1.0252(6) 0.7997(3) 0.149(4) Uani 1 1 d D U . . .
H30A H 0.277787 1.015445 0.818390 0.223 Uiso 1 1 calc R U . . .
H30B H 0.276057 1.054935 0.789911 0.223 Uiso 1 1 calc R U . . .
H30C H 0.258269 0.995794 0.785371 0.223 Uiso 1 1 calc R U . . .
C31 C 0.2203(2) 0.9969(2) 0.57134(12) 0.0333(13) Uani 1 1 d . U . C 1
N1 N 0.225(2) 1.043(3) 0.5552(10) 0.032(3) Uani 0.3333 1 d . U P C 1
C33 C 0.2030(2) 1.0872(2) 0.57112(12) 0.0328(13) Uani 1 1 d . U . C 1
C34 C 0.1745(14) 1.0838(14) 0.5958(8) 0.033(3) Uani 0.6667 1 d . U P C 1
H34 H 0.157340 1.113199 0.604343 0.040 Uiso 0.6667 1 d R U P C 1
C35 C 0.1678(2) 1.0338(2) 0.60946(13) 0.0337(13) Uani 1 1 d . U . C 1
C36 C 0.1926(14) 0.9926(14) 0.5975(9) 0.034(3) Uani 0.6667 1 d . U P C 1
H36A H 0.188023 0.959052 0.606302 0.041 Uiso 0.6667 1 d R U P C 1
Na2 Na 0.2441(6) 1.0496(7) 0.500000 0.077(4) Uani 0.3333 2 d S T P C 1
O13 O 0.1435(8) 1.0273(12) 0.500000 0.081(9) Uani 0.3333 2 d S T P C 1
O12 O 0.3515(9) 1.0777(10) 0.500000 0.077(7) Uani 0.3333 2 d S TU P C 1
N2 N 0.170(2) 1.080(2) 0.5982(13) 0.031(3) Uani 0.3333 1 d . U P D 2
N3 N 0.188(2) 0.988(2) 0.5959(14) 0.032(3) Uani 0.3333 1 d . U P E 2
C32 C 0.2285(13) 1.0452(15) 0.5591(6) 0.033(3) Uani 0.6667 1 d . U P F 2
H32 H 0.248742 1.048785 0.540915 0.039 Uiso 0.6667 1 d R U P F 2
Na1 Na 0.1485(3) 0.8993(3) 0.60531(15) 0.0361(16) Uani 0.3333 1 d . . P E 2
O10 O 0.2056(5) 0.8636(5) 0.6454(2) 0.032(3) Uani 0.3333 1 d . . P E 2
O11 O 0.0886(5) 0.9390(5) 0.5634(3) 0.047(3) Uani 0.3333 1 d . . P E 2
C37 C 0.2429(3) 0.9491(2) 0.55630(13) 0.0366(15) Uani 1 1 d . . . . .
C38 C 0.2081(2) 1.1396(2) 0.55607(12) 0.0345(14) Uani 1 1 d . . . . .
C39 C 0.1311(3) 1.0264(2) 0.63678(14) 0.0363(15) Uani 1 1 d . . . . .
O14 O 0.5295(4) 0.6799(4) 0.500000 0.109(3) Uiso 1 2 d DS U P . .
N4 N 0.4507(4) 0.7225(4) 0.500000 0.078(2) Uiso 1 2 d DS U P . .
C40 C 0.3954(4) 0.7292(6) 0.500000 0.086(3) Uiso 1 2 d DS U P . .
H40A H 0.387094 0.766351 0.500000 0.129 Uiso 1 2 calc R U P . .
H40B H 0.380686 0.712840 0.481564 0.129 Uiso 0.5 1 calc R U P . .
H40C H 0.380686 0.712840 0.518436 0.129 Uiso 0.5 1 calc R U P . .
C41 C 0.4784(8) 0.7616(7) 0.5179(4) 0.096(4) Uiso 0.5 1 d D U P . .
H41A H 0.458769 0.794250 0.517613 0.144 Uiso 0.5 1 calc R U P . .
H41B H 0.482095 0.749519 0.539204 0.144 Uiso 0.5 1 calc R U P . .
H41C H 0.512886 0.767244 0.508931 0.144 Uiso 0.5 1 calc R U P . .
C42 C 0.4783(5) 0.6747(5) 0.500000 0.108(3) Uiso 1 2 d DS U P . .
H42A H 0.461436 0.641800 0.500000 0.130 Uiso 1 2 calc R U P . .

loop_
_atom_site_aniso_label
_atom_site_aniso_U_11
_atom_site_aniso_U_22
_atom_site_aniso_U_33
_atom_site_aniso_U_23
_atom_site_aniso_U_13
_atom_site_aniso_U_12
Co1 0.0383(7) 0.0397(7) 0.0223(5) 0.000 0.000 -0.0001(5)
Co2 0.0332(5) 0.0366(5) 0.0303(4) 0.0006(4) 0.0000(3) -0.0047(4)
Co3 0.0323(7) 0.0427(7) 0.0245(6) 0.000 0.000 -0.0013(5)
Co4 0.0441(5) 0.0464(5) 0.0200(4) -0.0003(4) -0.0030(3) 0.0034(4)
S1 0.0421(13) 0.0351(12) 0.0271(10) 0.000 0.000 -0.0082(10)
S2 0.0427(9) 0.0370(9) 0.0300(8) 0.0031(6) -0.0028(7) -0.0108(7)
S3 0.0346(12) 0.0420(13) 0.0329(11) 0.000 0.000 -0.0092(10)
S4 0.0520(11) 0.0551(11) 0.0316(8) 0.0085(8) -0.0047(7) 0.0027(9)
Cl1 0.067(2) 0.0528(19) 0.0327(13) 0.000 0.000 -0.0146(16)
Cl1' 0.064(5) 0.048(5) 0.034(4) 0.000 0.000 -0.013(5)
Cl2 0.0486(15) 0.0486(15) 0.051(2) 0.000 0.000 0.000
Cl2' 0.048(4) 0.048(4) 0.047(5) 0.000 0.000 0.000
O1 0.029(2) 0.055(3) 0.029(2) 0.0098(19) -0.0004(18) -0.011(2)
O2 0.036(2) 0.040(2) 0.036(2) -0.0035(19) -0.0076(19) -0.003(2)
O3 0.060(3) 0.049(3) 0.024(2) -0.0005(19) -0.017(2) 0.000(2)
O4 0.056(3) 0.036(2) 0.027(2) -0.0025(19) 0.0016(19) -0.004(2)
O5 0.057(3) 0.045(3) 0.026(2) -0.0066(19) 0.006(2) -0.007(2)
O6 0.052(3) 0.032(2) 0.025(2) 0.0018(17) 0.0031(19) 0.009(2)
O7 0.051(3) 0.040(3) 0.028(2) 0.0024(19) 0.0061(19) 0.013(2)
O8 0.040(2) 0.041(3) 0.032(2) 0.0021(19) 0.0047(19) 0.001(2)
O9 0.040(3) 0.037(3) 0.044(2) 0.008(2) 0.008(2) 0.002(2)
C1 0.029(3) 0.039(4) 0.031(3) -0.005(3) 0.003(3) -0.003(3)
C2 0.034(3) 0.039(4) 0.040(3) 0.013(3) -0.003(3) 0.000(3)
C3 0.043(4) 0.082(6) 0.077(5) 0.042(5) -0.021(4) -0.025(4)
C4 0.040(5) 0.127(8) 0.113(8) 0.079(7) -0.037(5) -0.023(5)
C5 0.053(5) 0.072(5) 0.069(5) 0.043(4) -0.021(4) -0.028(4)
C6 0.042(4) 0.046(4) 0.039(3) 0.011(3) -0.005(3) -0.009(3)
C7 0.024(3) 0.034(3) 0.032(3) 0.002(3) 0.002(2) 0.002(3)
C8 0.038(4) 0.039(4) 0.031(3) 0.005(3) -0.003(3) -0.009(3)
C9 0.059(5) 0.049(4) 0.046(4) 0.004(3) -0.023(3) 0.000(4)
C10 0.082(6) 0.037(4) 0.060(5) 0.010(4) -0.025(4) -0.002(4)
C11 0.066(5) 0.039(4) 0.049(4) 0.000(3) -0.013(4) 0.004(4)
C12 0.041(4) 0.036(4) 0.032(3) 0.005(3) 0.004(3) -0.008(3)
C13 0.120(6) 0.192(7) 0.163(6) 0.099(6) -0.047(5) -0.019(6)
C14 0.122(6) 0.077(5) 0.100(5) -0.004(4) -0.046(4) 0.026(4)
C15 0.121(8) 0.210(9) 0.193(9) 0.109(8) -0.038(7) 0.005(8)
C16 0.105(7) 0.221(9) 0.169(8) 0.110(7) -0.057(7) -0.031(7)
C17 0.136(8) 0.215(9) 0.168(8) 0.085(8) -0.067(7) -0.054(8)
C18 0.138(8) 0.090(6) 0.117(7) -0.005(6) -0.060(6) 0.035(6)
C19 0.134(8) 0.066(5) 0.111(7) 0.015(5) -0.046(6) 0.011(5)
C20 0.133(8) 0.112(7) 0.128(8) -0.017(7) -0.036(7) 0.050(6)
C21 0.044(4) 0.054(4) 0.021(3) 0.001(3) -0.001(3) 0.006(3)
C22 0.047(4) 0.061(5) 0.025(3) -0.006(3) -0.007(3) 0.007(3)
C23 0.071(5) 0.071(5) 0.043(4) -0.007(4) -0.018(4) 0.000(4)
C24 0.084(6) 0.103(7) 0.038(4) -0.007(5) -0.025(4) 0.002(6)
C25 0.067(5) 0.069(5) 0.036(4) 0.006(4) -0.016(4) 0.001(4)
C26 0.044(4) 0.062(5) 0.029(3) 0.010(3) -0.007(3) -0.002(3)
C27 0.134(6) 0.152(6) 0.085(5) -0.006(5) -0.057(5) 0.021(6)
C28 0.148(8) 0.163(9) 0.073(6) -0.019(6) -0.065(6) 0.010(8)
C29 0.170(9) 0.174(9) 0.075(6) 0.006(7) -0.056(7) 0.012(8)
C30 0.129(8) 0.200(9) 0.118(7) -0.027(7) -0.067(7) 0.027(8)
C31 0.041(3) 0.038(3) 0.021(2) -0.004(2) -0.003(2) -0.007(3)
N1 0.038(6) 0.036(5) 0.023(6) 0.000(6) -0.008(6) -0.004(5)
C33 0.039(3) 0.038(3) 0.021(2) 0.002(2) -0.004(2) 0.001(3)
C34 0.040(6) 0.034(5) 0.026(5) -0.002(4) 0.001(4) 0.001(5)
C35 0.037(3) 0.032(3) 0.032(3) 0.003(2) -0.003(2) -0.002(3)
C36 0.039(6) 0.036(6) 0.027(5) 0.001(4) -0.002(4) -0.003(5)
Na2 0.066(9) 0.117(12) 0.048(7) 0.000 0.000 -0.002(8)
O13 0.038(12) 0.17(3) 0.031(11) 0.000 0.000 0.023(15)
O12 0.069(10) 0.081(10) 0.083(10) 0.000 0.000 0.040(8)
N2 0.039(6) 0.032(6) 0.023(6) 0.002(5) -0.002(5) -0.001(5)
N3 0.037(6) 0.033(6) 0.025(6) -0.003(5) -0.001(5) -0.005(5)
C32 0.039(5) 0.037(4) 0.022(6) 0.000(5) -0.003(5) -0.001(4)
Na1 0.041(4) 0.038(4) 0.029(3) 0.008(3) -0.007(3) -0.012(3)
O10 0.040(7) 0.041(7) 0.015(5) 0.015(5) -0.005(5) 0.013(6)
O11 0.045(8) 0.041(8) 0.053(8) 0.005(6) -0.008(7) -0.029(7)
C37 0.048(4) 0.035(4) 0.027(3) 0.003(3) 0.003(3) -0.013(3)
C38 0.044(4) 0.038(4) 0.022(3) -0.002(3) -0.001(3) 0.012(3)
C39 0.045(4) 0.026(3) 0.038(3) 0.000(3) 0.000(3) 0.003(3)

loop_
_atom_type_symbol
_atom_type_description
_atom_type_scat_dispersion_real
_atom_type_scat_dispersion_imag
_atom_type_scat_source
C C 0.0033 0.0016 'International Tables Vol C Tables 4.2.6.8 and 6.1.1.4'
H H 0.0000 0.0000 'International Tables Vol C Tables 4.2.6.8 and 6.1.1.4'
Co Co 0.3494 0.9721 'International Tables Vol C Tables 4.2.6.8 and 6.1.1.4'
O O 0.0106 0.0060 'International Tables Vol C Tables 4.2.6.8 and 6.1.1.4'
S S 0.1246 0.1234 'International Tables Vol C Tables 4.2.6.8 and 6.1.1.4'
Cl Cl 0.1484 0.1585 'International Tables Vol C Tables 4.2.6.8 and 6.1.1.4'
N N 0.0061 0.0033 'International Tables Vol C Tables 4.2.6.8 and 6.1.1.4'
Na Na 0.0362 0.0249 'International Tables Vol C Tables 4.2.6.8 and 6.1.1.4'

loop_
_geom_angle_atom_site_label_1
_geom_angle_atom_site_label_2
_geom_angle_atom_site_label_3
_geom_angle
_geom_angle_site_symmetry_1
_geom_angle_site_symmetry_3
_geom_angle_publ_flag
O1 Co1 O1 91.2(3) 10_556 . ?
O1 Co1 O5 90.83(17) 10_556 10_556 ?
O1 Co1 O5 175.93(18) . 10_556 ?
O1 Co1 O5 175.93(18) 10_556 . ?
O1 Co1 O5 90.83(17) . . ?
O5 Co1 O5 86.9(2) 10_556 . ?
O1 Co1 S1 81.08(12) 10_556 . ?
O1 Co1 S1 81.08(12) . . ?
O5 Co1 S1 102.71(14) 10_556 . ?
O5 Co1 S1 102.72(14) . . ?
O1 Co1 Cl1 84.99(13) 10_556 . ?
O1 Co1 Cl1 84.99(13) . . ?
O5 Co1 Cl1 91.70(14) 10_556 . ?
O5 Co1 Cl1 91.70(14) . . ?
S1 Co1 Cl1 160.02(11) . . ?
O2 Co2 O1 92.56(18) . . ?
O2 Co2 O7 89.82(17) . 4_465 ?
O1 Co2 O7 174.41(18) . 4_465 ?
O2 Co2 O4 174.58(17) . . ?
O1 Co2 O4 90.86(18) . . ?
O7 Co2 O4 86.40(17) 4_465 . ?
O2 Co2 Cl1 84.77(14) . . ?
O1 Co2 Cl1 84.45(13) . . ?
O7 Co2 Cl1 90.74(14) 4_465 . ?
O4 Co2 Cl1 91.39(14) . . ?
O2 Co2 S2 80.79(12) . . ?
O1 Co2 S2 79.29(12) . . ?
O7 Co2 S2 106.10(13) 4_465 . ?
O4 Co2 S2 104.00(13) . . ?
Cl1 Co2 S2 157.66(9) . . ?
O2 Co3 O2 95.1(2) . 10_556 ?
O2 Co3 O6 172.79(18) . 11_466 ?
O2 Co3 O6 88.69(16) 10_556 11_466 ?
O2 Co3 O6 88.69(16) . 4_465 ?
O2 Co3 O6 172.79(18) 10_556 4_465 ?
O6 Co3 O6 86.9(2) 11_466 4_465 ?
O2 Co3 Cl1 84.26(13) . . ?
O2 Co3 Cl1 84.26(13) 10_556 . ?
O6 Co3 Cl1 90.00(14) 11_466 . ?
O6 Co3 Cl1 90.00(14) 4_465 . ?
O2 Co3 S3 79.77(13) . . ?
O2 Co3 S3 79.77(13) 10_556 . ?
O6 Co3 S3 107.00(13) 11_466 . ?
O6 Co3 S3 107.00(13) 4_465 . ?
Cl1 Co3 S3 156.23(10) . . ?
O3 Co4 O3 92.2(3) 3_665 . ?
O3 Co4 O9 89.98(19) 3_665 3_665 ?
O3 Co4 O9 174.68(18) . 3_665 ?
O3 Co4 O8 174.73(17) 3_665 . ?
O3 Co4 O8 90.41(19) . . ?
O9 Co4 O8 87.02(17) 3_665 . ?
O3 Co4 Cl2 84.64(14) 3_665 . ?
O3 Co4 Cl2 84.62(14) . . ?
O9 Co4 Cl2 90.76(14) 3_665 . ?
O8 Co4 Cl2 91.05(14) . . ?
O3 Co4 S4 80.30(13) 3_665 3_665 ?
O3 Co4 S4 80.20(13) . 3_665 ?
O9 Co4 S4 104.97(13) 3_665 3_665 ?
O8 Co4 S4 104.67(13) . 3_665 ?
Cl2 Co4 S4 158.10(10) . 3_665 ?
C2 S1 C2 104.9(4) . 10_556 ?
C2 S1 Co1 93.8(2) . . ?
C2 S1 Co1 93.8(2) 10_556 . ?
C6 S2 C8 103.4(3) . . ?
C6 S2 Co2 93.9(2) . . ?
C8 S2 Co2 93.3(2) . . ?
C12 S3 C12 102.1(4) . 10_556 ?
C12 S3 Co3 94.1(2) . . ?
C12 S3 Co3 94.1(2) 10_556 . ?
C26 S4 C22 104.8(3) . 4_465 ?
C26 S4 Co4 93.7(2) . 4_465 ?
C22 S4 Co4 94.0(2) 4_465 4_465 ?
Co1 Cl1 Co2 76.48(8) . 10_556 ?
Co1 Cl1 Co2 76.48(8) . . ?
Co2 Cl1 Co2 122.77(15) 10_556 . ?
Co1 Cl1 Co3 122.26(15) . . ?
Co2 Cl1 Co3 76.79(8) 10_556 . ?
Co2 Cl1 Co3 76.78(8) . . ?
Co4 Cl2 Co4 76.54(7) . 4_465 ?
Co4 Cl2 Co4 122.29(16) . 2_575 ?
Co4 Cl2 Co4 76.53(7) 4_465 2_575 ?
Co4 Cl2 Co4 76.53(7) . 3_665 ?
Co4 Cl2 Co4 122.30(16) 4_465 3_665 ?
Co4 Cl2 Co4 76.53(7) 2_575 3_665 ?
C1 O1 Co1 124.5(4) . . ?
C1 O1 Co2 125.6(4) . . ?
Co1 O1 Co2 105.86(19) . . ?
C7 O2 Co2 125.7(4) . . ?
C7 O2 Co3 125.8(4) . . ?
Co2 O2 Co3 107.6(2) . . ?
C21 O3 Co4 126.3(4) . 4_465 ?
C21 O3 Co4 124.6(4) . . ?
Co4 O3 Co4 106.63(18) 4_465 . ?
C37 O4 Co2 128.8(4) . . ?
C37 O4 Na1 116.0(4) . . ?
Co2 O4 Na1 105.4(2) . . ?
C37 O5 Co1 128.3(4) . . ?
C37 O5 Na2 115.7(5) . . ?
Co1 O5 Na2 106.2(2) . . ?
C38 O6 Co3 129.2(4) . 3_665 ?
C38 O6 Na2 114.0(4) . . ?
Co3 O6 Na2 105.7(2) 3_665 . ?
C38 O7 Co2 128.6(4) . 3_665 ?
C38 O7 Na1 116.7(4) . 3_665 ?
Co2 O7 Na1 105.9(2) 3_665 3_665 ?
C39 O8 Co4 127.7(4) . . ?
C39 O8 Na1 117.0(4) . 3_665 ?
Co4 O8 Na1 106.5(2) . 3_665 ?
C39 O9 Co4 129.2(4) . 4_465 ?
C39 O9 Na1 117.1(4) . . ?
Co4 O9 Na1 104.8(2) 4_465 . ?
O1 C1 C6 121.3(5) . . ?
O1 C1 C2 121.2(5) . . ?
C6 C1 C2 117.6(6) . . ?
C3 C2 C1 121.7(6) . . ?
C3 C2 S1 119.8(5) . . ?
C1 C2 S1 118.2(5) . . ?
C2 C3 C4 119.6(7) . . ?
C2 C3 H3 120.2 . . ?
C4 C3 H3 120.2 . . ?
C5 C4 C3 119.2(7) . . ?
C5 C4 C13 122.5(8) . . ?
C3 C4 C13 117.5(8) . . ?
C4 C5 C6 121.9(7) . . ?
C4 C5 H5 119.1 . . ?
C6 C5 H5 119.1 . . ?
C5 C6 C1 119.9(6) . . ?
C5 C6 S2 121.7(5) . . ?
C1 C6 S2 118.4(5) . . ?
O2 C7 C12 121.6(5) . . ?
O2 C7 C8 120.9(5) . . ?
C12 C7 C8 117.5(5) . . ?
C9 C8 C7 120.6(6) . . ?
C9 C8 S2 120.4(5) . . ?
C7 C8 S2 119.0(5) . . ?
C8 C9 C10 122.4(6) . . ?
C8 C9 H9 118.8 . . ?
C10 C9 H9 118.8 . . ?
C9 C10 C11 117.5(7) . . ?
C9 C10 C14 124.3(7) . . ?
C11 C10 C14 118.2(7) . . ?
C12 C11 C10 121.0(7) . . ?
C12 C11 H11 119.5 . . ?
C10 C11 H11 119.5 . . ?
C7 C12 C11 121.0(6) . . ?
C7 C12 S3 118.4(5) . . ?
C11 C12 S3 120.5(5) . . ?
C16 C13 C17 102.7(13) . . ?
C16 C13 C15 113.5(13) . . ?
C17 C13 C15 117.8(14) . . ?
C16 C13 C4 111.0(11) . . ?
C17 C13 C4 108.0(11) . . ?
C15 C13 C4 103.9(12) . . ?
C19 C14 C18 112.5(9) . . ?
C19 C14 C10 108.4(8) . . ?
C18 C14 C10 111.1(8) . . ?
C19 C14 C20 109.0(10) . . ?
C18 C14 C20 105.1(9) . . ?
C10 C14 C20 110.7(9) . . ?
C13 C15 H15A 109.5 . . ?
C13 C15 H15B 109.5 . . ?
H15A C15 H15B 109.5 . . ?
C13 C15 H15C 109.5 . . ?
H15A C15 H15C 109.5 . . ?
H15B C15 H15C 109.5 . . ?
C13 C16 H16A 109.5 . . ?
C13 C16 H16B 109.5 . . ?
H16A C16 H16B 109.5 . . ?
C13 C16 H16C 109.5 . . ?
H16A C16 H16C 109.5 . . ?
H16B C16 H16C 109.5 . . ?
C13 C17 H17A 109.5 . . ?
C13 C17 H17B 109.5 . . ?
H17A C17 H17B 109.5 . . ?
C13 C17 H17C 109.5 . . ?
H17A C17 H17C 109.5 . . ?
H17B C17 H17C 109.5 . . ?
C14 C18 H18A 109.5 . . ?
C14 C18 H18B 109.5 . . ?
H18A C18 H18B 109.5 . . ?
C14 C18 H18C 109.5 . . ?
H18A C18 H18C 109.5 . . ?
H18B C18 H18C 109.5 . . ?
C14 C19 H19A 109.5 . . ?
C14 C19 H19B 109.5 . . ?
H19A C19 H19B 109.5 . . ?
C14 C19 H19C 109.5 . . ?
H19A C19 H19C 109.5 . . ?
H19B C19 H19C 109.5 . . ?
C14 C20 H20A 109.5 . . ?
C14 C20 H20B 109.5 . . ?
H20A C20 H20B 109.5 . . ?
C14 C20 H20C 109.5 . . ?
H20A C20 H20C 109.5 . . ?
H20B C20 H20C 109.5 . . ?
O3 C21 C22 122.2(6) . . ?
O3 C21 C26 119.2(6) . . ?
C22 C21 C26 118.6(6) . . ?
C21 C22 C23 120.3(7) . . ?
C21 C22 S4 118.2(5) . 3_665 ?
C23 C22 S4 121.4(6) . 3_665 ?
C24 C23 C22 122.0(8) . . ?
C24 C23 H23 119.0 . . ?
C22 C23 H23 119.0 . . ?
C23 C24 C25 118.0(7) . . ?
C23 C24 C27 121.1(9) . . ?
C25 C24 C27 120.7(9) . . ?
C24 C25 C26 120.9(7) . . ?
C24 C25 H25 119.5 . . ?
C26 C25 H25 119.5 . . ?
C25 C26 C21 120.0(7) . . ?
C25 C26 S4 120.2(6) . . ?
C21 C26 S4 119.7(5) . . ?
C30 C27 C28 109.6(12) . . ?
C30 C27 C24 109.1(9) . . ?
C28 C27 C24 113.0(9) . . ?
C30 C27 C29 113.8(11) . . ?
C28 C27 C29 104.6(11) . . ?
C24 C27 C29 106.7(9) . . ?
C27 C28 H28A 109.5 . . ?
C27 C28 H28B 109.5 . . ?
H28A C28 H28B 109.5 . . ?
C27 C28 H28C 109.5 . . ?
H28A C28 H28C 109.5 . . ?
H28B C28 H28C 109.5 . . ?
C27 C29 H29A 109.5 . . ?
C27 C29 H29B 109.5 . . ?
H29A C29 H29B 109.5 . . ?
C27 C29 H29C 109.5 . . ?
H29A C29 H29C 109.5 . . ?
H29B C29 H29C 109.5 . . ?
C27 C30 H30A 109.5 . . ?
C27 C30 H30B 109.5 . . ?
H30A C30 H30B 109.5 . . ?
C27 C30 H30C 109.5 . . ?
H30A C30 H30C 109.5 . . ?
H30B C30 H30C 109.5 . . ?
C36 C31 N1 123(3) . . ?
C36 C31 C37 120.2(16) . . ?
N1 C31 C37 117(2) . . ?
C31 N1 C33 114(3) . . ?
C31 N1 Na2 124(3) . . ?
C33 N1 Na2 120(3) . . ?
C34 C33 N1 124(3) . . ?
C34 C33 C38 117.9(18) . . ?
N1 C33 C38 117(2) . . ?
C33 C34 C35 118(3) . . ?
C33 C34 H34 121.8 . . ?
C35 C34 H34 120.1 . . ?
C36 C35 C34 120(2) . . ?
C36 C35 C39 119.7(17) . . ?
C34 C35 C39 120.6(15) . . ?
C35 C36 C31 121(3) . . ?
C35 C36 H36A 120.1 . . ?
C31 C36 H36A 118.7 . . ?
N1 Na2 N1 156(3) . 10_556 ?
N1 Na2 O13 77.9(13) . . ?
N1 Na2 O13 77.9(13) 10_556 . ?
N1 Na2 O6 122.4(17) . 10_556 ?
N1 Na2 O6 63.0(15) 10_556 10_556 ?
O13 Na2 O6 96.6(7) . 10_556 ?
N1 Na2 O6 63.0(15) . . ?
N1 Na2 O6 122.4(17) 10_556 . ?
O13 Na2 O6 96.6(7) . . ?
O6 Na2 O6 60.8(4) 10_556 . ?
N1 Na2 O5 118.5(17) . 10_556 ?
N1 Na2 O5 60.5(16) 10_556 10_556 ?
O13 Na2 O5 92.7(7) . 10_556 ?
O6 Na2 O5 119.02(14) 10_556 10_556 ?
O6 Na2 O5 170.7(6) . 10_556 ?
N1 Na2 O5 60.5(16) . . ?
N1 Na2 O5 118.5(17) 10_556 . ?
O13 Na2 O5 92.7(7) . . ?
O6 Na2 O5 170.7(6) 10_556 . ?
O6 Na2 O5 119.02(14) . . ?
O5 Na2 O5 59.4(4) 10_556 . ?
N1 Na2 O12 102.1(13) . . ?
N1 Na2 O12 102.1(13) 10_556 . ?
O13 Na2 O12 177.8(11) . . ?
O6 Na2 O12 81.5(6) 10_556 . ?
O6 Na2 O12 81.5(6) . . ?
O5 Na2 O12 89.3(6) 10_556 . ?
O5 Na2 O12 89.3(6) . . ?
O10 Na1 N2 103.8(15) . 4_465 ?
O10 Na1 N3 102.3(14) . . ?
N2 Na1 N3 154(2) 4_465 . ?
O10 Na1 O11 178.8(5) . . ?
N2 Na1 O11 77.2(15) 4_465 . ?
N3 Na1 O11 76.6(13) . . ?
O10 Na1 O7 87.9(4) . 4_465 ?
N2 Na1 O7 64.0(11) 4_465 4_465 ?
N3 Na1 O7 120.3(15) . 4_465 ?
O11 Na1 O7 93.2(4) . 4_465 ?
O10 Na1 O4 86.8(4) . . ?
N2 Na1 O4 123.1(12) 4_465 . ?
N3 Na1 O4 61.3(15) . . ?
O11 Na1 O4 93.2(4) . . ?
O7 Na1 O4 60.7(2) 4_465 . ?
O10 Na1 O8 87.9(3) . 4_465 ?
N2 Na1 O8 59.4(12) 4_465 4_465 ?
N3 Na1 O8 118.9(15) . 4_465 ?
O11 Na1 O8 92.1(4) . 4_465 ?
O7 Na1 O8 120.2(3) 4_465 4_465 ?
O4 Na1 O8 174.6(3) . 4_465 ?
O10 Na1 O9 87.0(3) . . ?
N2 Na1 O9 117.8(12) 4_465 . ?
N3 Na1 O9 60.7(15) . . ?
O11 Na1 O9 92.0(4) . . ?
O7 Na1 O9 174.8(3) 4_465 . ?
O4 Na1 O9 118.5(3) . . ?
O8 Na1 O9 60.01(19) 4_465 . ?
O4 C37 O5 127.3(6) . . ?
O4 C37 C31 117.9(5) . . ?
O5 C37 C31 114.7(5) . . ?
O6 C38 O7 127.3(6) . . ?
O6 C38 C33 117.1(5) . . ?
O7 C38 C33 115.6(5) . . ?
O9 C39 O8 128.4(6) . . ?
O9 C39 C35 116.3(5) . . ?
O8 C39 C35 115.2(5) . . ?
C42 N4 C40 126.8(11) . . ?
C42 N4 C41 110.7(11) . 10_556 ?
C40 N4 C41 113.8(12) . 10_556 ?
C42 N4 C41 110.7(11) . . ?
C40 N4 C41 113.8(12) . . ?
C41 N4 C41 64.5(17) 10_556 . ?
N4 C40 H40A 109.5 . . ?
N4 C40 H40B 109.5 . . ?
H40A C40 H40B 109.5 . . ?
N4 C40 H40C 109.5 . . ?
H40A C40 H40C 109.5 . . ?
H40B C40 H40C 109.5 . . ?
N4 C41 C41 57.7(8) . 10_556 ?
N4 C41 H41A 109.5 . . ?
C41 C41 H41A 89.3 10_556 . ?
N4 C41 H41B 109.5 . . ?
C41 C41 H41B 160.7 10_556 . ?
H41A C41 H41B 109.5 . . ?
N4 C41 H41C 109.5 . . ?
C41 C41 H41C 66.6 10_556 . ?
H41A C41 H41C 109.5 . . ?
H41B C41 H41C 109.5 . . ?
O14 C42 N4 114.1(12) . . ?
O14 C42 H42A 123.0 . . ?
N4 C42 H42A 123.0 . . ?

loop_
_geom_bond_atom_site_label_1
_geom_bond_atom_site_label_2
_geom_bond_distance
_geom_bond_site_symmetry_2
_geom_bond_publ_flag
Co1 O1 1.981(4) 10_556 ?
Co1 O1 1.981(4) . ?
Co1 O5 2.028(4) 10_556 ?
Co1 O5 2.028(4) . ?
Co1 S1 2.545(3) . ?
Co1 Cl1 2.551(3) . ?
Co2 O2 1.975(4) . ?
Co2 O1 1.988(4) . ?
Co2 O7 2.021(4) 4_465 ?
Co2 O4 2.034(4) . ?
Co2 Cl1 2.5660(19) . ?
Co2 S2 2.5930(18) . ?
Co3 O2 1.983(4) . ?
Co3 O2 1.983(4) 10_556 ?
Co3 O6 2.042(4) 11_466 ?
Co3 O6 2.042(4) 4_465 ?
Co3 Cl1 2.579(3) . ?
Co3 S3 2.589(3) . ?
Co4 O3 1.983(4) 3_665 ?
Co4 O3 1.985(4) . ?
Co4 O9 2.023(4) 3_665 ?
Co4 O8 2.037(4) . ?
Co4 Cl2 2.569(2) . ?
Co4 S4 2.5721(18) 3_665 ?
S1 C2 1.793(6) . ?
S1 C2 1.793(6) 10_556 ?
S2 C6 1.776(7) . ?
S2 C8 1.790(6) . ?
S3 C12 1.785(6) . ?
S3 C12 1.786(6) 10_556 ?
S4 C26 1.783(8) . ?
S4 C22 1.786(7) 4_465 ?
O1 C1 1.312(7) . ?
O2 C7 1.327(7) . ?
O3 C21 1.327(7) . ?
O4 C37 1.239(7) . ?
O4 Na1 2.746(8) . ?
O5 C37 1.273(7) . ?
O5 Na2 2.814(15) . ?
O6 C38 1.260(7) . ?
O6 Na2 2.776(15) . ?
O7 C38 1.265(7) . ?
O7 Na1 2.745(8) 3_665 ?
O8 C39 1.252(7) . ?
O8 Na1 2.764(8) 3_665 ?
O9 C39 1.247(7) . ?
O9 Na1 2.824(8) . ?
C1 C6 1.400(9) . ?
C1 C2 1.407(8) . ?
C2 C3 1.384(9) . ?
C3 C4 1.394(10) . ?
C3 H3 0.9500 . ?
C4 C5 1.368(11) . ?
C4 C13 1.571(16) . ?
C5 C6 1.393(9) . ?
C5 H5 0.9500 . ?
C7 C12 1.390(8) . ?
C7 C8 1.415(8) . ?
C8 C9 1.374(9) . ?
C9 C10 1.380(10) . ?
C9 H9 0.9500 . ?
C10 C11 1.398(10) . ?
C10 C14 1.543(12) . ?
C11 C12 1.397(9) . ?
C11 H11 0.9500 . ?
C13 C16 1.515(13) . ?
C13 C17 1.560(15) . ?
C13 C15 1.561(15) . ?
C14 C19 1.515(12) . ?
C14 C18 1.532(11) . ?
C14 C20 1.565(13) . ?
C15 H15A 0.9800 . ?
C15 H15B 0.9800 . ?
C15 H15C 0.9800 . ?
C16 H16A 0.9800 . ?
C16 H16B 0.9800 . ?
C16 H16C 0.9800 . ?
C17 H17A 0.9800 . ?
C17 H17B 0.9800 . ?
C17 H17C 0.9800 . ?
C18 H18A 0.9800 . ?
C18 H18B 0.9800 . ?
C18 H18C 0.9800 . ?
C19 H19A 0.9800 . ?
C19 H19B 0.9800 . ?
C19 H19C 0.9800 . ?
C20 H20A 0.9800 . ?
C20 H20B 0.9800 . ?
C20 H20C 0.9800 . ?
C21 C22 1.383(9) . ?
C21 C26 1.414(9) . ?
C22 C23 1.387(9) . ?
C23 C24 1.384(12) . ?
C23 H23 0.9500 . ?
C24 C25 1.390(12) . ?
C24 C27 1.544(13) . ?
C25 C26 1.396(9) . ?
C25 H25 0.9500 . ?
C27 C30 1.529(13) . ?
C27 C28 1.539(13) . ?
C27 C29 1.548(14) . ?
C28 H28A 0.9800 . ?
C28 H28B 0.9800 . ?
C28 H28C 0.9800 . ?
C29 H29A 0.9800 . ?
C29 H29B 0.9800 . ?
C29 H29C 0.9800 . ?
C30 H30A 0.9800 . ?
C30 H30B 0.9800 . ?
C30 H30C 0.9800 . ?
C31 C36 1.34(4) . ?
C31 N1 1.39(6) . ?
C31 C37 1.507(9) . ?
N1 C33 1.44(6) . ?
N1 Na2 2.45(4) . ?
C33 C34 1.30(3) . ?
C33 C38 1.504(8) . ?
C34 C35 1.42(3) . ?
C34 H34 0.9500 . ?
C35 C36 1.34(4) . ?
C35 C39 1.527(9) . ?
C36 H36A 0.9500 . ?
Na2 O13 2.65(3) . ?
Na2 O12 2.85(3) . ?
N2 Na1 2.53(6) 3_665 ?
N3 Na1 2.54(5) . ?
C32 H32 0.9500 . ?
Na1 O10 2.456(12) . ?
Na1 O11 2.594(15) . ?
O14 C42 1.324(9) . ?
N4 C42 1.420(9) . ?
N4 C40 1.432(8) . ?
N4 C41 1.455(8) 10_556 ?
N4 C41 1.455(8) . ?
C40 H40A 0.9800 . ?
C40 H40B 0.9800 . ?
C40 H40C 0.9800 . ?
C41 C41 1.55(4) 10_556 ?
C41 H41A 0.9800 . ?
C41 H41B 0.9800 . ?
C41 H41C 0.9800 . ?
C42 H42A 0.9500 . ?
